data_7712795
loop_
_publ_author_name
'Katzenmayer, Markus'
'Kracht, Felix'
'Maichle-Moessmer, Caecilia'
'Anwander, Reiner'

_publ_section_title
;
 Potential precursors for terminal ytterbium(II) imide complexes bearing
 the tris(3-tert-butyl-5-methylpyrazolyl)hydroborato ligand
;
_journal_name_full 'Dalton Transactions'
_journal_paper_doi 10.1039/D3DT00861D
_journal_year 2023
_chemical_formula_sum 'C35 H53 B F6 Ga N7 Yb'
_chemical_formula_weight 939.41
_chemical_properties_physical Air-sensitive,Moisture-sensitive
_space_group_crystal_system monoclinic
_space_group_IT_number 14
_space_group_name_Hall '-P 2ybc'
_space_group_name_H-M_alt 'P 1 21/c 1'
_atom_sites_solution_hydrogens mixed
_audit_creation_method SHELXL-2018/3
_audit_update_record
;
2023-03-14 deposited with the CCDC.	2023-04-18 downloaded from the CCDC.
;
_cell_angle_alpha 90
_cell_angle_beta 90.868(3)
_cell_angle_gamma 90
_cell_formula_units_Z 4
_cell_length_a 9.6012(8)
_cell_length_b 17.1131(14)
_cell_length_c 25.200(2)
_cell_measurement_reflns_used 120
_cell_measurement_temperature 100(2)
_cell_measurement_theta_max 18.25
_cell_measurement_theta_min 2.505
_cell_volume 4140.0(6)
_computing_cell_refinement 'SAINT V8.40B (Bruker Nano, Inc., 2019)'
_computing_data_collection 'APEX3 v2019.11-0'
_computing_data_reduction 'SAINT V8.40B (Bruker Nano, Inc., 2019)'
_computing_structure_refinement 'SHELXL-2018/3 (Sheldrick, 2018)'
_computing_structure_solution 'SHELXT 2018/2 (Sheldrick, 2018)'
_diffrn_ambient_temperature 100(2)
_diffrn_measured_fraction_theta_full 1.000
_diffrn_measured_fraction_theta_max 0.990
_diffrn_measurement_device_type 'Bruker APEX II DUO'
_diffrn_measurement_method 'omega scans'
_diffrn_radiation_type MoK\a
_diffrn_radiation_wavelength 0.71073
_diffrn_reflns_av_R_equivalents 0.1048
_diffrn_reflns_av_unetI/netI 0.0728
_diffrn_reflns_Laue_measured_fraction_full 1.000
_diffrn_reflns_Laue_measured_fraction_max 0.990
_diffrn_reflns_limit_h_max 10
_diffrn_reflns_limit_h_min -12
_diffrn_reflns_limit_k_max 22
_diffrn_reflns_limit_k_min -22
_diffrn_reflns_limit_l_max 32
_diffrn_reflns_limit_l_min -33
_diffrn_reflns_number 73872
_diffrn_reflns_point_group_measured_fraction_full 1.000
_diffrn_reflns_point_group_measured_fraction_max 0.990
_diffrn_reflns_theta_full 25.242
_diffrn_reflns_theta_max 28.474
_diffrn_reflns_theta_min 1.438
_diffrn_source 'ImuS-focus sealed tube'
_exptl_absorpt_coefficient_mu 2.955
_exptl_absorpt_correction_type multi-scan
_exptl_absorpt_process_details 'sadabs V2012/1 (Bruker AXS Inc.)'
_exptl_crystal_colour yellow
_exptl_crystal_density_diffrn 1.507
_exptl_crystal_description plate
_exptl_crystal_F_000 1888
_exptl_crystal_size_max 0.198
_exptl_crystal_size_mid 0.123
_exptl_crystal_size_min 0.057
_exptl_transmission_factor_max 0.7457
_exptl_transmission_factor_min 0.4830
_refine_diff_density_max 5.254
_refine_diff_density_min -2.087
_refine_diff_density_rms 0.185
_refine_ls_extinction_method none
_refine_ls_goodness_of_fit_ref 1.055
_refine_ls_hydrogen_treatment mixed
_refine_ls_matrix_type full
_refine_ls_number_parameters 643
_refine_ls_number_reflns 10363
_refine_ls_number_restraints 1401
_refine_ls_restrained_S_all 1.012
_refine_ls_R_factor_all 0.0981
_refine_ls_R_factor_gt 0.0656
_refine_ls_shift/su_max 0.002
_refine_ls_shift/su_mean 0.000
_refine_ls_structure_factor_coef Fsqd
_refine_ls_weighting_details 'w=1/[\s^2^(Fo^2^)+(0.0559P)^2^+38.7615P] where P=(Fo^2^+2Fc^2^)/3'
_refine_ls_weighting_scheme calc
_refine_ls_wR_factor_gt 0.1500
_refine_ls_wR_factor_ref 0.1674
_reflns_Friedel_coverage 0.000
_reflns_number_gt 7361
_reflns_number_total 10363
_reflns_threshold_expression 'I > 2\s(I)'
_cod_data_source_file d3dt00861d2.cif
_cod_data_source_block 7_mo_NF15_0m
_cod_original_sg_symbol_H-M 'P 21/c'
_cod_database_code 7712795
_shelx_shelxl_version_number 2018/3
_shelx_space_group_comment
;
The symmetry employed for this shelxl refinement is uniquely defined
by the following loop, which should always be used as a source of
symmetry information in preference to the above space-group names.
They are only intended as comments.
;
_shelx_estimated_absorpt_t_min 0.592
_shelx_estimated_absorpt_t_max 0.850

loop_
_space_group_symop_operation_xyz
'x, y, z'
'-x, y+1/2, -z+1/2'
'-x, -y, -z'
'x, -y-1/2, z-1/2'

loop_
_atom_site_label
_atom_site_type_symbol
_atom_site_fract_x
_atom_site_fract_y
_atom_site_fract_z
_atom_site_U_iso_or_equiv
_atom_site_adp_type
_atom_site_occupancy
_atom_site_site_symmetry_order
_atom_site_calc_flag
_atom_site_refinement_flags_posn
_atom_site_refinement_flags_adp
_atom_site_refinement_flags_occupancy
_atom_site_disorder_assembly
_atom_site_disorder_group
C1 C 0.2815(8) 0.1112(4) 0.7217(3) 0.0339(15) Uani 1 1 d . U . . .
C2 C 0.2127(9) 0.0928(5) 0.7682(4) 0.0448(19) Uani 1 1 d . U . . .
H2 H 0.159316 0.047176 0.774664 0.054 Uiso 1 1 calc R U . . .
C3 C 0.2368(8) 0.1531(5) 0.8027(3) 0.0397(18) Uani 1 1 d . U . . .
C4 C 0.2954(10) 0.0612(5) 0.6728(4) 0.049(2) Uani 1 1 d . U . . .
C5 C 0.4013(12) 0.0939(6) 0.6368(5) 0.063(3) Uani 1 1 d . U . . .
H5A H 0.417216 0.057303 0.607659 0.094 Uiso 1 1 calc R U . . .
H5B H 0.488629 0.102253 0.656662 0.094 Uiso 1 1 calc R U . . .
H5C H 0.368075 0.143871 0.622425 0.094 Uiso 1 1 calc R U . . .
C6 C 0.1524(12) 0.0533(7) 0.6448(5) 0.080(4) Uani 1 1 d . U . . .
H6A H 0.162152 0.022108 0.612473 0.120 Uiso 1 1 calc R U . . .
H6B H 0.116885 0.105270 0.635580 0.120 Uiso 1 1 calc R U . . .
H6C H 0.087263 0.027355 0.668665 0.120 Uiso 1 1 calc R U . . .
C7 C 0.3462(14) -0.0196(6) 0.6893(6) 0.076(4) Uani 1 1 d . U . . .
H7A H 0.361218 -0.051545 0.657651 0.114 Uiso 1 1 calc R U . . .
H7B H 0.276197 -0.044593 0.711581 0.114 Uiso 1 1 calc R U . . .
H7C H 0.433957 -0.014715 0.709448 0.114 Uiso 1 1 calc R U . . .
C8 C 0.1889(11) 0.1610(7) 0.8583(4) 0.063(3) Uani 1 1 d . U . . .
H8A H 0.119891 0.203055 0.860249 0.094 Uiso 1 1 calc R U . . .
H8B H 0.268545 0.173344 0.881571 0.094 Uiso 1 1 calc R U . . .
H8C H 0.146579 0.111763 0.869679 0.094 Uiso 1 1 calc R U . . .
C9 C 0.3070(9) 0.4562(5) 0.7255(4) 0.0412(17) Uani 1 1 d . U . . .
C10 C 0.2409(10) 0.4765(6) 0.7715(4) 0.055(2) Uani 1 1 d . U . . .
H10 H 0.195648 0.524672 0.778726 0.066 Uiso 1 1 calc R U . . .
C11 C 0.2532(9) 0.4130(5) 0.8052(4) 0.0443(19) Uani 1 1 d . U . . .
C12 C 0.3299(11) 0.5075(5) 0.6782(4) 0.055(2) Uani 1 1 d . U . . .
C13 C 0.4301(13) 0.4703(6) 0.6389(4) 0.065(2) Uani 1 1 d . U . . .
H13A H 0.391074 0.420781 0.625999 0.098 Uiso 1 1 calc R U . . .
H13B H 0.520009 0.460537 0.656599 0.098 Uiso 1 1 calc R U . . .
H13C H 0.443446 0.505754 0.608835 0.098 Uiso 1 1 calc R U . . .
C14 C 0.1898(13) 0.5260(8) 0.6501(6) 0.090(4) Uani 1 1 d . U . . .
H14A H 0.207357 0.548706 0.615170 0.135 Uiso 1 1 calc R U . . .
H14B H 0.137274 0.563286 0.671530 0.135 Uiso 1 1 calc R U . . .
H14C H 0.135870 0.477737 0.645879 0.135 Uiso 1 1 calc R U . . .
C15 C 0.3979(13) 0.5848(6) 0.6960(5) 0.068(3) Uani 1 1 d . U . . .
H15A H 0.491850 0.574474 0.710015 0.102 Uiso 1 1 calc R U . . .
H15B H 0.341674 0.608992 0.723655 0.102 Uiso 1 1 calc R U . . .
H15C H 0.403542 0.620305 0.665544 0.102 Uiso 1 1 calc R U . . .
C16 C 0.2000(12) 0.4037(8) 0.8599(4) 0.069(3) Uani 1 1 d . U . . .
H16A H 0.138193 0.447414 0.868147 0.104 Uiso 1 1 calc R U . . .
H16B H 0.278537 0.402951 0.885167 0.104 Uiso 1 1 calc R U . . .
H16C H 0.148308 0.354474 0.862327 0.104 Uiso 1 1 calc R U . . .
C17 C 0.7469(7) 0.2803(4) 0.7583(3) 0.0241(12) Uani 1 1 d . U . . .
C18 C 0.7723(7) 0.2790(4) 0.8130(3) 0.0268(13) Uani 1 1 d . U . . .
H18 H 0.860361 0.279219 0.830730 0.032 Uiso 1 1 calc R U . . .
C19 C 0.6420(7) 0.2773(4) 0.8362(3) 0.0248(13) Uani 1 1 d . U . . .
C20 C 0.8518(7) 0.2830(5) 0.7137(3) 0.0307(15) Uani 1 1 d . U . . .
C21 C 0.8202(9) 0.3523(6) 0.6773(4) 0.047(2) Uani 1 1 d . U . . .
H21A H 0.889778 0.354696 0.649268 0.070 Uiso 1 1 calc R U . . .
H21B H 0.823348 0.400807 0.697997 0.070 Uiso 1 1 calc R U . . .
H21C H 0.727299 0.346021 0.661250 0.070 Uiso 1 1 calc R U . . .
C22 C 0.8428(11) 0.2084(6) 0.6808(4) 0.053(2) Uani 1 1 d . U . . .
H22A H 0.746059 0.199710 0.669286 0.080 Uiso 1 1 calc R U . . .
H22B H 0.874663 0.163971 0.702334 0.080 Uiso 1 1 calc R U . . .
H22C H 0.901847 0.213419 0.649593 0.080 Uiso 1 1 calc R U . . .
C23 C 0.9986(9) 0.2929(8) 0.7370(4) 0.063(3) Uani 1 1 d . U . . .
H23A H 1.065472 0.296773 0.708091 0.095 Uiso 1 1 calc R U . . .
H23B H 1.021818 0.247763 0.759305 0.095 Uiso 1 1 calc R U . . .
H23C H 1.002643 0.340651 0.758446 0.095 Uiso 1 1 calc R U . . .
C24 C 0.6086(8) 0.2755(5) 0.8936(3) 0.0358(17) Uani 1 1 d . U . . .
H24A H 0.561394 0.324130 0.903304 0.054 Uiso 1 1 calc R U . . .
H24B H 0.694948 0.270342 0.914566 0.054 Uiso 1 1 calc R U . . .
H24C H 0.547580 0.231007 0.900769 0.054 Uiso 1 1 calc R U . . .
C33 C 0.2121(8) 0.2902(5) 0.6023(3) 0.0349(17) Uani 1 1 d . . . . .
H33A H 0.236041 0.335433 0.624471 0.052 Uiso 1 1 calc R U . A 1
H33B H 0.212719 0.242838 0.624136 0.052 Uiso 1 1 calc R U . A 1
H33C H 0.119193 0.297647 0.586473 0.052 Uiso 1 1 calc R U . A 1
N1 N 0.3176(6) 0.2063(3) 0.7778(2) 0.0249(12) Uani 1 1 d . U . . .
N2 N 0.3452(6) 0.1812(3) 0.7271(2) 0.0229(11) Uani 1 1 d . U . . .
N3 N 0.3257(6) 0.3568(4) 0.7792(2) 0.0267(12) Uani 1 1 d . U . . .
N4 N 0.3578(6) 0.3832(4) 0.7292(2) 0.0288(12) Uani 1 1 d . U . . .
N5 N 0.5463(5) 0.2796(3) 0.7972(2) 0.0158(9) Uani 1 1 d . U . . .
N6 N 0.6108(6) 0.2801(3) 0.7483(2) 0.0218(10) Uani 1 1 d . U . . .
B1 B 0.3845(8) 0.2806(5) 0.8028(3) 0.0239(14) Uani 1 1 d . U . . .
H1 H 0.362(9) 0.281(5) 0.843(3) 0.036 Uiso 1 1 d . U . . .
Yb1 Yb 0.44978(3) 0.28179(2) 0.67241(2) 0.02467(10) Uani 1 1 d . . . . .
C25 C 0.662(2) 0.2479(16) 0.5552(9) 0.035(3) Uani 0.521(6) 1 d . U P B 1
C26 C 0.724(2) 0.3256(15) 0.5439(9) 0.037(4) Uani 0.521(6) 1 d . U P B 1
H26 H 0.681656 0.372580 0.555527 0.045 Uiso 0.521(6) 1 calc R U P B 1
C27 C 0.8457(19) 0.3263(13) 0.5161(8) 0.040(3) Uani 0.521(6) 1 d . U P B 1
C28 C 0.904(2) 0.2583(16) 0.4999(8) 0.042(3) Uani 0.521(6) 1 d . U P B 1
H28 H 0.987167 0.260045 0.480190 0.051 Uiso 0.521(6) 1 calc R U P B 1
C29 C 0.846(3) 0.1875(19) 0.5110(14) 0.055(4) Uani 0.521(6) 1 d . U P B 1
C30 C 0.729(3) 0.1831(15) 0.5379(9) 0.050(4) Uani 0.521(6) 1 d . U P B 1
H30 H 0.691373 0.133113 0.545375 0.060 Uiso 0.521(6) 1 calc R U P B 1
C31 C 0.911(3) 0.4039(16) 0.5036(10) 0.073(4) Uani 0.521(6) 1 d . U P B 1
C32 C 0.919(3) 0.113(2) 0.4916(13) 0.094(4) Uani 0.521(6) 1 d . U P B 1
C34 C 0.322(4) 0.1809(19) 0.5039(17) 0.045(7) Uani 0.521(6) 1 d . U P B 1
H34A H 0.252648 0.189821 0.475794 0.067 Uiso 0.521(6) 1 calc R U P B 1
H34B H 0.287970 0.141361 0.528619 0.067 Uiso 0.521(6) 1 calc R U P B 1
H34C H 0.409231 0.162566 0.488190 0.067 Uiso 0.521(6) 1 calc R U P B 1
C35 C 0.399(2) 0.3731(13) 0.5007(8) 0.042(4) Uani 0.521(6) 1 d . U P B 1
H35A H 0.321949 0.383189 0.475596 0.064 Uiso 0.521(6) 1 calc R U P B 1
H35B H 0.485038 0.365073 0.481170 0.064 Uiso 0.521(6) 1 calc R U P B 1
H35C H 0.409888 0.417877 0.524640 0.064 Uiso 0.521(6) 1 calc R U P B 1
N7 N 0.5387(15) 0.2447(11) 0.5844(6) 0.049(3) Uani 0.521(6) 1 d . U P B 1
H7 H 0.524005 0.186889 0.585672 0.059 Uiso 0.521(6) 1 calc R U P B 1
Ga1 Ga 0.3573(11) 0.2790(7) 0.5424(3) 0.0346(15) Uani 0.521(6) 1 d . U P B 1
F1 F 0.983(2) 0.4324(10) 0.5465(7) 0.091(5) Uani 0.521(6) 1 d . U P B 1
F2 F 0.8152(18) 0.4573(9) 0.4931(8) 0.114(5) Uani 0.521(6) 1 d . U P B 1
F3 F 0.9918(19) 0.4053(12) 0.4681(7) 0.106(4) Uani 0.521(6) 1 d . U P B 1
F4 F 0.983(2) 0.1238(12) 0.4471(8) 0.128(4) Uani 0.521(6) 1 d . U P B 1
F5 F 1.015(2) 0.0914(13) 0.5221(8) 0.132(5) Uani 0.521(6) 1 d . U P B 1
F6 F 0.849(2) 0.0663(14) 0.4731(9) 0.121(4) Uani 0.521(6) 1 d . U P B 1
C25A C 0.649(3) 0.2807(17) 0.5549(11) 0.043(4) Uani 0.479(6) 1 d . U P B 2
C26A C 0.753(3) 0.318(2) 0.5315(11) 0.051(5) Uani 0.479(6) 1 d . U P B 2
H26A H 0.746139 0.373081 0.531932 0.061 Uiso 0.479(6) 1 calc R U P B 2
C27A C 0.865(3) 0.289(2) 0.5075(11) 0.062(5) Uani 0.479(6) 1 d . U P B 2
C28A C 0.880(3) 0.204(3) 0.5046(14) 0.063(5) Uani 0.479(6) 1 d . U P B 2
H28A H 0.957874 0.180496 0.488279 0.076 Uiso 0.479(6) 1 calc R U P B 2
C29A C 0.781(3) 0.1616(19) 0.5256(9) 0.058(4) Uani 0.479(6) 1 d . U P B 2
C30A C 0.667(3) 0.1933(18) 0.5510(9) 0.049(4) Uani 0.479(6) 1 d . U P B 2
H30A H 0.599854 0.159623 0.566186 0.059 Uiso 0.479(6) 1 calc R U P B 2
C31A C 0.968(3) 0.341(2) 0.4852(12) 0.088(5) Uani 0.479(6) 1 d . U P B 2
C32A C 0.785(4) 0.072(2) 0.5231(16) 0.104(5) Uani 0.479(6) 1 d . U P B 2
C34A C 0.342(5) 0.199(2) 0.4964(16) 0.049(8) Uani 0.479(6) 1 d . U P B 2
H34D H 0.313431 0.212247 0.459981 0.073 Uiso 0.479(6) 1 calc R U P B 2
H34E H 0.276065 0.161409 0.511131 0.073 Uiso 0.479(6) 1 calc R U P B 2
H34F H 0.435439 0.176340 0.496434 0.073 Uiso 0.479(6) 1 calc R U P B 2
C35A C 0.342(3) 0.3984(18) 0.5008(11) 0.064(7) Uani 0.479(6) 1 d . U P B 2
H35D H 0.249816 0.406253 0.484142 0.096 Uiso 0.479(6) 1 calc R U P B 2
H35E H 0.412717 0.396694 0.473267 0.096 Uiso 0.479(6) 1 calc R U P B 2
H35F H 0.361899 0.441559 0.525223 0.096 Uiso 0.479(6) 1 calc R U P B 2
N7A N 0.5345(13) 0.3083(9) 0.5818(5) 0.025(2) Uani 0.479(6) 1 d . U P B 2
H7A1 H 0.549812 0.366066 0.582149 0.030 Uiso 0.479(6) 1 calc R U P B 2
Ga1A Ga 0.3429(13) 0.2969(8) 0.5411(4) 0.044(2) Uani 0.479(6) 1 d . U P B 2
F1A F 1.012(2) 0.3999(15) 0.5190(11) 0.116(5) Uani 0.479(6) 1 d . U P B 2
F2A F 0.920(2) 0.3735(16) 0.4410(9) 0.139(6) Uani 0.479(6) 1 d . U P B 2
F3A F 1.0846(15) 0.3057(12) 0.4697(6) 0.097(4) Uani 0.479(6) 1 d . U P B 2
F4A F 0.696(2) 0.0328(12) 0.5483(9) 0.127(5) Uani 0.479(6) 1 d . U P B 2
F5A F 0.904(2) 0.0479(12) 0.5410(9) 0.121(5) Uani 0.479(6) 1 d . U P B 2
F6A F 0.772(3) 0.0463(15) 0.4803(11) 0.135(5) Uani 0.479(6) 1 d . U P B 2

loop_
_atom_site_aniso_label
_atom_site_aniso_U_11
_atom_site_aniso_U_22
_atom_site_aniso_U_33
_atom_site_aniso_U_23
_atom_site_aniso_U_13
_atom_site_aniso_U_12
C1 0.028(4) 0.023(3) 0.051(4) 0.000(3) -0.009(3) -0.005(3)
C2 0.037(4) 0.037(4) 0.060(5) 0.010(3) -0.003(4) -0.019(4)
C3 0.030(4) 0.051(4) 0.038(4) 0.012(3) -0.002(3) -0.014(3)
C4 0.045(5) 0.033(4) 0.069(5) -0.017(4) -0.014(4) 0.000(4)
C5 0.065(6) 0.046(5) 0.078(7) -0.030(5) 0.012(5) 0.014(5)
C6 0.057(6) 0.074(8) 0.108(10) -0.054(7) -0.040(6) 0.014(5)
C7 0.080(8) 0.034(5) 0.114(10) -0.020(5) -0.018(7) 0.008(5)
C8 0.057(6) 0.094(8) 0.038(4) 0.019(5) 0.008(4) -0.029(6)
C9 0.038(4) 0.028(3) 0.057(4) -0.001(3) -0.026(3) 0.004(3)
C10 0.053(6) 0.043(5) 0.068(5) -0.017(4) -0.020(4) 0.024(4)
C11 0.036(4) 0.046(4) 0.051(4) -0.021(3) -0.004(3) 0.020(4)
C12 0.063(5) 0.033(3) 0.067(5) 0.016(3) -0.039(3) -0.011(3)
C13 0.098(7) 0.040(5) 0.056(5) 0.010(4) -0.027(4) -0.017(4)
C14 0.077(6) 0.079(7) 0.112(9) 0.049(7) -0.063(6) -0.019(5)
C15 0.074(7) 0.034(4) 0.095(8) 0.006(4) -0.029(6) -0.014(4)
C16 0.058(7) 0.095(9) 0.056(5) -0.023(5) 0.008(5) 0.040(6)
C17 0.018(3) 0.024(3) 0.031(3) -0.002(3) 0.001(2) 0.000(3)
C18 0.020(3) 0.031(3) 0.030(3) -0.001(3) -0.006(2) 0.000(3)
C19 0.021(3) 0.027(3) 0.026(3) 0.000(3) -0.004(2) 0.001(3)
C20 0.016(3) 0.045(4) 0.031(3) -0.006(3) 0.004(2) -0.004(3)
C21 0.037(5) 0.060(5) 0.043(5) 0.008(4) 0.013(4) -0.003(4)
C22 0.050(6) 0.051(5) 0.059(6) -0.017(4) 0.024(5) 0.000(4)
C23 0.018(4) 0.122(10) 0.049(6) 0.008(6) 0.001(4) -0.007(5)
C24 0.031(4) 0.052(5) 0.025(3) -0.003(4) -0.003(3) -0.001(4)
C33 0.029(4) 0.049(5) 0.026(4) -0.003(3) 0.004(3) -0.007(3)
N1 0.022(3) 0.030(3) 0.023(3) 0.002(2) -0.002(2) -0.003(2)
N2 0.020(3) 0.020(3) 0.028(3) -0.003(2) -0.004(2) 0.000(2)
N3 0.019(3) 0.033(3) 0.029(3) -0.010(2) -0.005(2) 0.007(2)
N4 0.026(3) 0.027(3) 0.033(3) -0.003(2) -0.008(2) 0.002(2)
N5 0.012(2) 0.017(2) 0.019(2) 0.005(2) 0.0024(17) 0.002(2)
N6 0.017(2) 0.026(3) 0.022(2) 0.000(2) 0.0009(19) -0.001(2)
B1 0.017(3) 0.033(3) 0.022(4) -0.002(3) 0.003(3) 0.001(3)
Yb1 0.01830(15) 0.03564(17) 0.02008(16) -0.00140(14) 0.00042(10) -0.00340(14)
C25 0.021(6) 0.069(8) 0.015(7) -0.006(8) -0.006(5) -0.003(6)
C26 0.022(8) 0.069(8) 0.021(9) -0.010(7) -0.003(5) 0.008(6)
C27 0.019(7) 0.070(6) 0.031(8) -0.002(6) -0.001(5) 0.007(5)
C28 0.019(7) 0.082(7) 0.025(8) -0.006(7) -0.003(6) 0.015(6)
C29 0.037(10) 0.084(7) 0.044(11) -0.003(8) -0.007(7) 0.005(6)
C30 0.042(9) 0.073(8) 0.036(10) -0.014(7) -0.001(7) 0.004(7)
C31 0.064(9) 0.089(8) 0.064(8) 0.037(8) -0.037(6) -0.024(6)
C32 0.078(9) 0.102(9) 0.103(10) -0.022(8) 0.003(7) 0.034(7)
C34 0.032(13) 0.058(13) 0.045(16) -0.004(11) 0.012(10) -0.001(11)
C35 0.029(10) 0.066(11) 0.033(9) -0.008(8) 0.003(7) -0.006(8)
N7 0.036(6) 0.081(10) 0.031(6) -0.009(6) 0.009(5) 0.003(6)
Ga1 0.028(2) 0.062(4) 0.0141(15) -0.0083(18) 0.0014(12) -0.004(2)
F1 0.109(9) 0.082(9) 0.080(8) 0.008(7) -0.038(7) -0.032(7)
F2 0.101(9) 0.084(8) 0.156(12) 0.043(9) -0.051(8) -0.010(7)
F3 0.100(8) 0.131(9) 0.088(7) 0.016(7) -0.006(6) -0.054(7)
F4 0.127(7) 0.129(7) 0.128(7) -0.026(6) 0.026(6) 0.021(6)
F5 0.120(9) 0.129(10) 0.148(9) -0.017(8) -0.019(8) 0.061(8)
F6 0.118(7) 0.117(6) 0.130(7) -0.037(6) 0.013(6) 0.017(6)
C25A 0.026(7) 0.083(9) 0.020(7) -0.005(9) 0.002(6) 0.003(7)
C26A 0.027(8) 0.097(10) 0.029(11) 0.007(9) 0.003(6) 0.002(8)
C27A 0.031(8) 0.120(9) 0.035(10) 0.011(10) 0.008(7) 0.009(8)
C28A 0.038(10) 0.120(9) 0.031(10) 0.005(10) 0.002(8) 0.023(8)
C29A 0.039(10) 0.106(7) 0.030(9) -0.004(8) 0.003(7) 0.026(7)
C30A 0.036(9) 0.081(8) 0.030(9) -0.015(9) 0.004(7) 0.010(7)
C31A 0.040(8) 0.148(11) 0.076(10) 0.040(8) 0.013(7) -0.001(7)
C32A 0.102(10) 0.099(9) 0.111(11) -0.018(9) 0.030(9) 0.047(9)
C34A 0.046(17) 0.085(18) 0.015(10) -0.005(12) 0.009(10) -0.022(13)
C35A 0.043(14) 0.096(17) 0.053(14) 0.043(13) -0.005(11) 0.013(12)
N7A 0.024(5) 0.034(6) 0.017(5) 0.007(5) 0.003(4) -0.009(5)
Ga1A 0.025(2) 0.073(6) 0.033(2) 0.006(2) -0.0006(14) -0.010(3)
F1A 0.100(9) 0.126(9) 0.122(10) 0.031(8) 0.018(8) -0.018(8)
F2A 0.107(10) 0.195(13) 0.117(9) 0.088(9) -0.002(8) -0.006(9)
F3A 0.042(6) 0.167(11) 0.081(8) 0.023(8) 0.018(6) -0.011(7)
F4A 0.131(10) 0.097(9) 0.155(11) -0.019(9) 0.030(9) 0.022(8)
F5A 0.112(8) 0.109(9) 0.144(9) -0.001(8) 0.009(8) 0.036(7)
F6A 0.151(10) 0.120(9) 0.135(8) -0.028(8) 0.012(8) 0.013(9)

loop_
_atom_type_symbol
_atom_type_description
_atom_type_scat_dispersion_real
_atom_type_scat_dispersion_imag
_atom_type_scat_source
C C 0.0033 0.0016 'International Tables Vol C Tables 4.2.6.8 and 6.1.1.4'
H H 0.0000 0.0000 'International Tables Vol C Tables 4.2.6.8 and 6.1.1.4'
N N 0.0061 0.0033 'International Tables Vol C Tables 4.2.6.8 and 6.1.1.4'
B B 0.0013 0.0007 'International Tables Vol C Tables 4.2.6.8 and 6.1.1.4'
Ga Ga 0.2307 1.6083 'International Tables Vol C Tables 4.2.6.8 and 6.1.1.4'
Yb Yb -0.3850 5.5486 'International Tables Vol C Tables 4.2.6.8 and 6.1.1.4'
F F 0.0171 0.0103 'International Tables Vol C Tables 4.2.6.8 and 6.1.1.4'

loop_
_geom_angle_atom_site_label_1
_geom_angle_atom_site_label_2
_geom_angle_atom_site_label_3
_geom_angle
_geom_angle_site_symmetry_1
_geom_angle_site_symmetry_3
_geom_angle_publ_flag
N2 C1 C2 109.6(7) . . ?
N2 C1 C4 122.7(8) . . ?
C2 C1 C4 127.6(8) . . ?
C3 C2 C1 106.7(7) . . ?
C3 C2 H2 126.6 . . ?
C1 C2 H2 126.6 . . ?
N1 C3 C2 107.7(7) . . ?
N1 C3 C8 124.2(8) . . ?
C2 C3 C8 128.1(8) . . ?
C5 C4 C1 110.8(7) . . ?
C5 C4 C7 106.9(9) . . ?
C1 C4 C7 108.8(9) . . ?
C5 C4 C6 111.7(10) . . ?
C1 C4 C6 109.5(8) . . ?
C7 C4 C6 108.9(9) . . ?
C4 C5 H5A 109.5 . . ?
C4 C5 H5B 109.5 . . ?
H5A C5 H5B 109.5 . . ?
C4 C5 H5C 109.5 . . ?
H5A C5 H5C 109.5 . . ?
H5B C5 H5C 109.5 . . ?
C4 C6 H6A 109.5 . . ?
C4 C6 H6B 109.5 . . ?
H6A C6 H6B 109.5 . . ?
C4 C6 H6C 109.5 . . ?
H6A C6 H6C 109.5 . . ?
H6B C6 H6C 109.5 . . ?
C4 C7 H7A 109.5 . . ?
C4 C7 H7B 109.5 . . ?
H7A C7 H7B 109.5 . . ?
C4 C7 H7C 109.5 . . ?
H7A C7 H7C 109.5 . . ?
H7B C7 H7C 109.5 . . ?
C3 C8 H8A 109.5 . . ?
C3 C8 H8B 109.5 . . ?
H8A C8 H8B 109.5 . . ?
C3 C8 H8C 109.5 . . ?
H8A C8 H8C 109.5 . . ?
H8B C8 H8C 109.5 . . ?
N4 C9 C10 110.4(8) . . ?
N4 C9 C12 122.9(9) . . ?
C10 C9 C12 126.6(8) . . ?
C9 C10 C11 106.4(8) . . ?
C9 C10 H10 126.8 . . ?
C11 C10 H10 126.8 . . ?
N3 C11 C10 107.6(8) . . ?
N3 C11 C16 123.6(9) . . ?
C10 C11 C16 128.8(8) . . ?
C9 C12 C13 111.8(8) . . ?
C9 C12 C15 109.9(8) . . ?
C13 C12 C15 106.1(9) . . ?
C9 C12 C14 110.3(9) . . ?
C13 C12 C14 109.9(10) . . ?
C15 C12 C14 108.7(9) . . ?
C12 C13 H13A 109.5 . . ?
C12 C13 H13B 109.5 . . ?
H13A C13 H13B 109.5 . . ?
C12 C13 H13C 109.5 . . ?
H13A C13 H13C 109.5 . . ?
H13B C13 H13C 109.5 . . ?
C12 C14 H14A 109.5 . . ?
C12 C14 H14B 109.5 . . ?
H14A C14 H14B 109.5 . . ?
C12 C14 H14C 109.5 . . ?
H14A C14 H14C 109.5 . . ?
H14B C14 H14C 109.5 . . ?
C12 C15 H15A 109.5 . . ?
C12 C15 H15B 109.5 . . ?
H15A C15 H15B 109.5 . . ?
C12 C15 H15C 109.5 . . ?
H15A C15 H15C 109.5 . . ?
H15B C15 H15C 109.5 . . ?
C11 C16 H16A 109.5 . . ?
C11 C16 H16B 109.5 . . ?
H16A C16 H16B 109.5 . . ?
C11 C16 H16C 109.5 . . ?
H16A C16 H16C 109.5 . . ?
H16B C16 H16C 109.5 . . ?
N6 C17 C18 110.1(6) . . ?
N6 C17 C20 121.4(6) . . ?
C18 C17 C20 128.5(6) . . ?
C19 C18 C17 105.7(6) . . ?
C19 C18 H18 127.1 . . ?
C17 C18 H18 127.1 . . ?
N5 C19 C18 107.7(6) . . ?
N5 C19 C24 124.1(6) . . ?
C18 C19 C24 128.2(6) . . ?
C17 C20 C22 110.1(7) . . ?
C17 C20 C23 109.7(6) . . ?
C22 C20 C23 110.3(8) . . ?
C17 C20 C21 109.9(6) . . ?
C22 C20 C21 108.4(7) . . ?
C23 C20 C21 108.5(8) . . ?
C20 C21 H21A 109.5 . . ?
C20 C21 H21B 109.5 . . ?
H21A C21 H21B 109.5 . . ?
C20 C21 H21C 109.5 . . ?
H21A C21 H21C 109.5 . . ?
H21B C21 H21C 109.5 . . ?
C20 C22 H22A 109.5 . . ?
C20 C22 H22B 109.5 . . ?
H22A C22 H22B 109.5 . . ?
C20 C22 H22C 109.5 . . ?
H22A C22 H22C 109.5 . . ?
H22B C22 H22C 109.5 . . ?
C20 C23 H23A 109.5 . . ?
C20 C23 H23B 109.5 . . ?
H23A C23 H23B 109.5 . . ?
C20 C23 H23C 109.5 . . ?
H23A C23 H23C 109.5 . . ?
H23B C23 H23C 109.5 . . ?
C19 C24 H24A 109.5 . . ?
C19 C24 H24B 109.5 . . ?
H24A C24 H24B 109.5 . . ?
C19 C24 H24C 109.5 . . ?
H24A C24 H24C 109.5 . . ?
H24B C24 H24C 109.5 . . ?
Ga1A C33 Yb1 88.5(4) . . ?
Ga1 C33 Yb1 84.6(4) . . ?
Ga1 C33 H33A 109.5 . . ?
Yb1 C33 H33A 60.7 . . ?
Ga1 C33 H33B 109.5 . . ?
Yb1 C33 H33B 67.3 . . ?
H33A C33 H33B 109.5 . . ?
Ga1 C33 H33C 109.5 . . ?
Yb1 C33 H33C 165.4 . . ?
H33A C33 H33C 109.5 . . ?
H33B C33 H33C 109.5 . . ?
C3 N1 N2 109.9(6) . . ?
C3 N1 B1 126.7(6) . . ?
N2 N1 B1 123.1(6) . . ?
C1 N2 N1 106.1(6) . . ?
C1 N2 Yb1 139.5(5) . . ?
N1 N2 Yb1 113.1(4) . . ?
C11 N3 N4 109.2(7) . . ?
C11 N3 B1 127.1(7) . . ?
N4 N3 B1 123.1(5) . . ?
C9 N4 N3 106.4(7) . . ?
C9 N4 Yb1 139.5(6) . . ?
N3 N4 Yb1 113.1(4) . . ?
C19 N5 N6 110.1(5) . . ?
C19 N5 B1 127.5(5) . . ?
N6 N5 B1 122.4(5) . . ?
C17 N6 N5 106.4(5) . . ?
C17 N6 Yb1 139.4(5) . . ?
N5 N6 Yb1 114.2(4) . . ?
N3 B1 N1 113.0(6) . . ?
N3 B1 N5 109.6(6) . . ?
N1 B1 N5 111.1(6) . . ?
N3 B1 H1 107(5) . . ?
N1 B1 H1 108(5) . . ?
N5 B1 H1 108(5) . . ?
N4 Yb1 N2 90.8(2) . . ?
N4 Yb1 N6 77.20(19) . . ?
N2 Yb1 N6 79.03(19) . . ?
N4 Yb1 N7 147.9(5) . . ?
N2 Yb1 N7 118.6(5) . . ?
N6 Yb1 N7 118.5(4) . . ?
N4 Yb1 N7A 122.7(4) . . ?
N2 Yb1 N7A 142.8(4) . . ?
N6 Yb1 N7A 120.7(3) . . ?
N4 Yb1 C33 91.9(2) . . ?
N2 Yb1 C33 93.1(2) . . ?
N6 Yb1 C33 166.4(2) . . ?
N7 Yb1 C33 75.1(4) . . ?
N7A Yb1 C33 72.1(3) . . ?
N4 Yb1 Ga1 119.3(2) . . ?
N2 Yb1 Ga1 115.8(2) . . ?
N6 Yb1 Ga1 155.9(2) . . ?
N7 Yb1 Ga1 38.4(4) . . ?
C33 Yb1 Ga1 37.7(2) . . ?
N4 Yb1 Ga1A 113.9(2) . . ?
N2 Yb1 Ga1A 118.4(3) . . ?
N6 Yb1 Ga1A 157.7(3) . . ?
N7A Yb1 Ga1A 37.0(4) . . ?
C33 Yb1 Ga1A 35.4(3) . . ?
C30 C25 N7 123(3) . . ?
C30 C25 C26 118(2) . . ?
N7 C25 C26 119(2) . . ?
C27 C26 C25 117(2) . . ?
C27 C26 H26 121.6 . . ?
C25 C26 H26 121.6 . . ?
C28 C27 C26 120(2) . . ?
C28 C27 C31 121(2) . . ?
C26 C27 C31 119(2) . . ?
C27 C28 C29 122(2) . . ?
C27 C28 H28 118.9 . . ?
C29 C28 H28 118.9 . . ?
C30 C29 C28 120(3) . . ?
C30 C29 C32 121(3) . . ?
C28 C29 C32 119(3) . . ?
C29 C30 C25 122(3) . . ?
C29 C30 H30 119.0 . . ?
C25 C30 H30 119.0 . . ?
F3 C31 F2 107(2) . . ?
F3 C31 F1 105(2) . . ?
F2 C31 F1 105(2) . . ?
F3 C31 C27 117(3) . . ?
F2 C31 C27 111(2) . . ?
F1 C31 C27 111.0(17) . . ?
F6 C32 F5 118(3) . . ?
F6 C32 F4 92(3) . . ?
F5 C32 F4 103(3) . . ?
F6 C32 C29 116(3) . . ?
F5 C32 C29 113(3) . . ?
F4 C32 C29 112(3) . . ?
Ga1 C34 H34A 109.5 . . ?
Ga1 C34 H34B 109.5 . . ?
H34A C34 H34B 109.5 . . ?
Ga1 C34 H34C 109.5 . . ?
H34A C34 H34C 109.5 . . ?
H34B C34 H34C 109.5 . . ?
Ga1 C35 H35A 109.5 . . ?
Ga1 C35 H35B 109.5 . . ?
H35A C35 H35B 109.5 . . ?
Ga1 C35 H35C 109.5 . . ?
H35A C35 H35C 109.5 . . ?
H35B C35 H35C 109.5 . . ?
C25 N7 Ga1 115.0(13) . . ?
C25 N7 Yb1 140.0(13) . . ?
Ga1 N7 Yb1 94.9(6) . . ?
C25 N7 H7 100.1 . . ?
Ga1 N7 H7 100.1 . . ?
Yb1 N7 H7 100.1 . . ?
C34 Ga1 C35 118.1(13) . . ?
C34 Ga1 C33 109.0(12) . . ?
C35 Ga1 C33 117.1(8) . . ?
C34 Ga1 N7 98.3(15) . . ?
C35 Ga1 N7 108.9(9) . . ?
C33 Ga1 N7 102.6(6) . . ?
C34 Ga1 Yb1 122.0(13) . . ?
C35 Ga1 Yb1 117.0(7) . . ?
C33 Ga1 Yb1 57.6(3) . . ?
N7 Ga1 Yb1 46.7(4) . . ?
C32 F4 F6 40.4(17) . . ?
C32 F6 F4 48(2) . . ?
C26A C25A N7A 132(3) . . ?
C26A C25A C30A 111(2) . . ?
N7A C25A C30A 118(2) . . ?
C25A C26A C27A 130(4) . . ?
C25A C26A H26A 114.9 . . ?
C27A C26A H26A 114.9 . . ?
C26A C27A C31A 121(4) . . ?
C26A C27A C28A 117(3) . . ?
C31A C27A C28A 122(3) . . ?
C29A C28A C27A 117(3) . . ?
C29A C28A H28A 121.4 . . ?
C27A C28A H28A 121.4 . . ?
C28A C29A C30A 123(3) . . ?
C28A C29A C32A 121(3) . . ?
C30A C29A C32A 116(3) . . ?
C29A C30A C25A 121(3) . . ?
C29A C30A H30A 119.6 . . ?
C25A C30A H30A 119.6 . . ?
F2A C31A F3A 103(2) . . ?
F2A C31A F1A 108(3) . . ?
F3A C31A F1A 105(2) . . ?
F2A C31A C27A 111(3) . . ?
F3A C31A C27A 115(3) . . ?
F1A C31A C27A 114(3) . . ?
F6A C32A F4A 102(4) . . ?
F6A C32A F5A 107(3) . . ?
F4A C32A F5A 105(3) . . ?
F6A C32A C29A 114(3) . . ?
F4A C32A C29A 119(3) . . ?
F5A C32A C29A 109(3) . . ?
Ga1A C34A H34D 109.5 . . ?
Ga1A C34A H34E 109.5 . . ?
H34D C34A H34E 109.5 . . ?
Ga1A C34A H34F 109.5 . . ?
H34D C34A H34F 109.5 . . ?
H34E C34A H34F 109.5 . . ?
Ga1A C35A H35D 109.5 . . ?
Ga1A C35A H35E 109.5 . . ?
H35D C35A H35E 109.5 . . ?
Ga1A C35A H35F 109.5 . . ?
H35D C35A H35F 109.5 . . ?
H35E C35A H35F 109.5 . . ?
C25A N7A Ga1A 115.1(14) . . ?
C25A N7A Yb1 131.6(14) . . ?
Ga1A N7A Yb1 97.8(6) . . ?
C25A N7A H7A1 102.9 . . ?
Ga1A N7A H7A1 102.9 . . ?
Yb1 N7A H7A1 102.9 . . ?
C33 Ga1A C35A 116.0(10) . . ?
C33 Ga1A C34A 112.6(13) . . ?
C35A Ga1A C34A 115.7(15) . . ?
C33 Ga1A N7A 100.6(6) . . ?
C35A Ga1A N7A 99.5(10) . . ?
C34A Ga1A N7A 110.3(17) . . ?
C33 Ga1A Yb1 56.0(3) . . ?
C35A Ga1A Yb1 123.2(10) . . ?
C34A Ga1A Yb1 118.1(14) . . ?
N7A Ga1A Yb1 45.2(4) . . ?

loop_
_geom_bond_atom_site_label_1
_geom_bond_atom_site_label_2
_geom_bond_distance
_geom_bond_site_symmetry_2
_geom_bond_publ_flag
C1 N2 1.351(9) . ?
C1 C2 1.389(12) . ?
C1 C4 1.508(12) . ?
C2 C3 1.368(13) . ?
C2 H2 0.9500 . ?
C3 N1 1.356(10) . ?
C3 C8 1.487(12) . ?
C4 C5 1.481(15) . ?
C4 C7 1.524(14) . ?
C4 C6 1.539(13) . ?
C5 H5A 0.9800 . ?
C5 H5B 0.9800 . ?
C5 H5C 0.9800 . ?
C6 H6A 0.9800 . ?
C6 H6B 0.9800 . ?
C6 H6C 0.9800 . ?
C7 H7A 0.9800 . ?
C7 H7B 0.9800 . ?
C7 H7C 0.9800 . ?
C8 H8A 0.9800 . ?
C8 H8B 0.9800 . ?
C8 H8C 0.9800 . ?
C9 N4 1.343(10) . ?
C9 C10 1.375(14) . ?
C9 C12 1.499(13) . ?
C10 C11 1.382(14) . ?
C10 H10 0.9500 . ?
C11 N3 1.361(9) . ?
C11 C16 1.486(14) . ?
C12 C13 1.531(16) . ?
C12 C15 1.539(13) . ?
C12 C14 1.543(13) . ?
C13 H13A 0.9800 . ?
C13 H13B 0.9800 . ?
C13 H13C 0.9800 . ?
C14 H14A 0.9800 . ?
C14 H14B 0.9800 . ?
C14 H14C 0.9800 . ?
C15 H15A 0.9800 . ?
C15 H15B 0.9800 . ?
C15 H15C 0.9800 . ?
C16 H16A 0.9800 . ?
C16 H16B 0.9800 . ?
C16 H16C 0.9800 . ?
C17 N6 1.327(8) . ?
C17 C18 1.398(10) . ?
C17 C20 1.521(10) . ?
C18 C19 1.388(10) . ?
C18 H18 0.9500 . ?
C19 N5 1.335(8) . ?
C19 C24 1.487(10) . ?
C20 C22 1.525(12) . ?
C20 C23 1.527(11) . ?
C20 C21 1.527(12) . ?
C21 H21A 0.9800 . ?
C21 H21B 0.9800 . ?
C21 H21C 0.9800 . ?
C22 H22A 0.9800 . ?
C22 H22B 0.9800 . ?
C22 H22C 0.9800 . ?
C23 H23A 0.9800 . ?
C23 H23B 0.9800 . ?
C23 H23C 0.9800 . ?
C24 H24A 0.9800 . ?
C24 H24B 0.9800 . ?
C24 H24C 0.9800 . ?
C33 Ga1A 2.006(14) . ?
C33 Ga1 2.079(12) . ?
C33 Yb1 2.868(8) . ?
C33 H33A 0.9800 . ?
C33 H33B 0.9800 . ?
C33 H33C 0.9800 . ?
N1 N2 1.377(8) . ?
N1 B1 1.553(10) . ?
N2 Yb1 2.431(6) . ?
N3 N4 1.380(9) . ?
N3 B1 1.536(10) . ?
N4 Yb1 2.425(6) . ?
N5 N6 1.389(7) . ?
N5 B1 1.562(9) . ?
N6 Yb1 2.440(5) . ?
B1 H1 1.03(8) . ?
Yb1 N7 2.471(14) . ?
Yb1 N7A 2.477(12) . ?
Yb1 Ga1 3.382(8) . ?
Yb1 Ga1A 3.458(11) . ?
C25 C30 1.36(3) . ?
C25 N7 1.41(2) . ?
C25 C26 1.49(4) . ?
C26 C27 1.37(2) . ?
C26 H26 0.9500 . ?
C27 C28 1.36(3) . ?
C27 C31 1.51(3) . ?
C28 C29 1.36(4) . ?
C28 H28 0.9500 . ?
C29 C30 1.32(4) . ?
C29 C32 1.54(4) . ?
C30 H30 0.9500 . ?
C31 F3 1.19(3) . ?
C31 F2 1.32(3) . ?
C31 F1 1.36(3) . ?
C32 F6 1.14(3) . ?
C32 F5 1.24(3) . ?
C32 F4 1.30(3) . ?
C34 Ga1 1.96(4) . ?
C34 H34A 0.9800 . ?
C34 H34B 0.9800 . ?
C34 H34C 0.9800 . ?
C35 Ga1 1.97(2) . ?
C35 H35A 0.9800 . ?
C35 H35B 0.9800 . ?
C35 H35C 0.9800 . ?
N7 Ga1 2.108(18) . ?
N7 H7 1.0000 . ?
F4 F6 1.76(3) . ?
C25A C26A 1.33(4) . ?
C25A N7A 1.38(3) . ?
C25A C30A 1.51(4) . ?
C26A C27A 1.34(4) . ?
C26A H26A 0.9500 . ?
C27A C31A 1.44(4) . ?
C27A C28A 1.47(5) . ?
C28A C29A 1.32(4) . ?
C28A H28A 0.9500 . ?
C29A C30A 1.38(3) . ?
C29A C32A 1.54(5) . ?
C30A H30A 0.9500 . ?
C31A F2A 1.32(3) . ?
C31A F3A 1.34(3) . ?
C31A F1A 1.39(4) . ?
C32A F6A 1.17(4) . ?
C32A F4A 1.25(4) . ?
C32A F5A 1.29(4) . ?
C34A Ga1A 2.02(4) . ?
C34A H34D 0.9800 . ?
C34A H34E 0.9800 . ?
C34A H34F 0.9800 . ?
C35A Ga1A 2.01(3) . ?
C35A H35D 0.9800 . ?
C35A H35E 0.9800 . ?
C35A H35F 0.9800 . ?
N7A Ga1A 2.101(17) . ?
N7A H7A1 1.0000 . ?

loop_
_geom_torsion_atom_site_label_1
_geom_torsion_atom_site_label_2
_geom_torsion_atom_site_label_3
_geom_torsion_atom_site_label_4
_geom_torsion
_geom_torsion_site_symmetry_1
_geom_torsion_site_symmetry_2
_geom_torsion_site_symmetry_3
_geom_torsion_site_symmetry_4
_geom_torsion_publ_flag
N2 C1 C2 C3 -0.6(10) . . . . ?
C4 C1 C2 C3 175.4(8) . . . . ?
C1 C2 C3 N1 0.0(10) . . . . ?
C1 C2 C3 C8 -178.5(9) . . . . ?
N2 C1 C4 C5 8.0(12) . . . . ?
C2 C1 C4 C5 -167.5(9) . . . . ?
N2 C1 C4 C7 125.3(9) . . . . ?
C2 C1 C4 C7 -50.2(12) . . . . ?
N2 C1 C4 C6 -115.7(10) . . . . ?
C2 C1 C4 C6 68.8(12) . . . . ?
N4 C9 C10 C11 0.7(10) . . . . ?
C12 C9 C10 C11 -175.7(8) . . . . ?
C9 C10 C11 N3 0.1(10) . . . . ?
C9 C10 C11 C16 -179.8(10) . . . . ?
N4 C9 C12 C13 -6.5(11) . . . . ?
C10 C9 C12 C13 169.5(9) . . . . ?
N4 C9 C12 C15 -124.1(10) . . . . ?
C10 C9 C12 C15 51.9(13) . . . . ?
N4 C9 C12 C14 116.1(11) . . . . ?
C10 C9 C12 C14 -67.9(13) . . . . ?
N6 C17 C18 C19 0.5(9) . . . . ?
C20 C17 C18 C19 179.5(7) . . . . ?
C17 C18 C19 N5 -1.5(8) . . . . ?
C17 C18 C19 C24 -179.9(8) . . . . ?
N6 C17 C20 C22 -65.5(10) . . . . ?
C18 C17 C20 C22 115.6(9) . . . . ?
N6 C17 C20 C23 172.9(8) . . . . ?
C18 C17 C20 C23 -5.9(12) . . . . ?
N6 C17 C20 C21 53.7(10) . . . . ?
C18 C17 C20 C21 -125.2(8) . . . . ?
C2 C3 N1 N2 0.5(9) . . . . ?
C8 C3 N1 N2 179.1(8) . . . . ?
C2 C3 N1 B1 -173.4(7) . . . . ?
C8 C3 N1 B1 5.2(13) . . . . ?
C2 C1 N2 N1 0.8(8) . . . . ?
C4 C1 N2 N1 -175.4(7) . . . . ?
C2 C1 N2 Yb1 -164.2(6) . . . . ?
C4 C1 N2 Yb1 19.6(12) . . . . ?
C3 N1 N2 C1 -0.8(8) . . . . ?
B1 N1 N2 C1 173.3(6) . . . . ?
C3 N1 N2 Yb1 168.7(5) . . . . ?
B1 N1 N2 Yb1 -17.2(7) . . . . ?
C10 C11 N3 N4 -0.9(9) . . . . ?
C16 C11 N3 N4 179.0(9) . . . . ?
C10 C11 N3 B1 170.3(7) . . . . ?
C16 C11 N3 B1 -9.8(14) . . . . ?
C10 C9 N4 N3 -1.2(9) . . . . ?
C12 C9 N4 N3 175.4(7) . . . . ?
C10 C9 N4 Yb1 165.8(6) . . . . ?
C12 C9 N4 Yb1 -17.6(13) . . . . ?
C11 N3 N4 C9 1.3(8) . . . . ?
B1 N3 N4 C9 -170.3(6) . . . . ?
C11 N3 N4 Yb1 -169.6(5) . . . . ?
B1 N3 N4 Yb1 18.8(7) . . . . ?
C18 C19 N5 N6 2.0(8) . . . . ?
C24 C19 N5 N6 -179.6(7) . . . . ?
C18 C19 N5 B1 -178.7(7) . . . . ?
C24 C19 N5 B1 -0.3(12) . . . . ?
C18 C17 N6 N5 0.7(8) . . . . ?
C20 C17 N6 N5 -178.4(6) . . . . ?
C18 C17 N6 Yb1 179.8(5) . . . . ?
C20 C17 N6 Yb1 0.8(12) . . . . ?
C19 N5 N6 C17 -1.7(8) . . . . ?
B1 N5 N6 C17 179.0(6) . . . . ?
C19 N5 N6 Yb1 178.9(4) . . . . ?
B1 N5 N6 Yb1 -0.4(7) . . . . ?
C11 N3 B1 N1 116.4(8) . . . . ?
N4 N3 B1 N1 -73.6(8) . . . . ?
C11 N3 B1 N5 -119.0(8) . . . . ?
N4 N3 B1 N5 51.0(8) . . . . ?
C3 N1 B1 N3 -114.4(8) . . . . ?
N2 N1 B1 N3 72.4(8) . . . . ?
C3 N1 B1 N5 121.9(8) . . . . ?
N2 N1 B1 N5 -51.3(8) . . . . ?
C19 N5 B1 N3 117.9(7) . . . . ?
N6 N5 B1 N3 -62.9(8) . . . . ?
C19 N5 B1 N1 -116.5(7) . . . . ?
N6 N5 B1 N1 62.7(8) . . . . ?
C30 C25 C26 C27 1(3) . . . . ?
N7 C25 C26 C27 179.0(19) . . . . ?
C25 C26 C27 C28 0(3) . . . . ?
C25 C26 C27 C31 179.7(19) . . . . ?
C26 C27 C28 C29 -1(3) . . . . ?
C31 C27 C28 C29 180(2) . . . . ?
C27 C28 C29 C30 1(4) . . . . ?
C27 C28 C29 C32 -180(2) . . . . ?
C28 C29 C30 C25 0(4) . . . . ?
C32 C29 C30 C25 -179(3) . . . . ?
N7 C25 C30 C29 -179(2) . . . . ?
C26 C25 C30 C29 -1(3) . . . . ?
C28 C27 C31 F3 20(3) . . . . ?
C26 C27 C31 F3 -160(2) . . . . ?
C28 C27 C31 F2 143(2) . . . . ?
C26 C27 C31 F2 -37(3) . . . . ?
C28 C27 C31 F1 -101(3) . . . . ?
C26 C27 C31 F1 79(3) . . . . ?
C30 C29 C32 F6 44(5) . . . . ?
C28 C29 C32 F6 -136(3) . . . . ?
C30 C29 C32 F5 -97(4) . . . . ?
C28 C29 C32 F5 83(4) . . . . ?
C30 C29 C32 F4 148(3) . . . . ?
C28 C29 C32 F4 -32(4) . . . . ?
C30 C25 N7 Ga1 -108(2) . . . . ?
C26 C25 N7 Ga1 74(2) . . . . ?
C30 C25 N7 Yb1 118(2) . . . . ?
C26 C25 N7 Yb1 -60(3) . . . . ?
F5 C32 F4 F6 120(4) . . . . ?
C29 C32 F4 F6 -119(4) . . . . ?
F5 C32 F6 F4 -106(3) . . . . ?
C29 C32 F6 F4 116(4) . . . . ?
N7A C25A C26A C27A 177(3) . . . . ?
C30A C25A C26A C27A -1(5) . . . . ?
C25A C26A C27A C31A -179(3) . . . . ?
C25A C26A C27A C28A 1(5) . . . . ?
C26A C27A C28A C29A 0(4) . . . . ?
C31A C27A C28A C29A -179(3) . . . . ?
C27A C28A C29A C30A -2(4) . . . . ?
C27A C28A C29A C32A 178(3) . . . . ?
C28A C29A C30A C25A 2(4) . . . . ?
C32A C29A C30A C25A -178(3) . . . . ?
C26A C25A C30A C29A 0(4) . . . . ?
N7A C25A C30A C29A -179(2) . . . . ?
C26A C27A C31A F2A -73(4) . . . . ?
C28A C27A C31A F2A 106(4) . . . . ?
C26A C27A C31A F3A 170(3) . . . . ?
C28A C27A C31A F3A -10(4) . . . . ?
C26A C27A C31A F1A 49(4) . . . . ?
C28A C27A C31A F1A -131(3) . . . . ?
C28A C29A C32A F6A -66(5) . . . . ?
C30A C29A C32A F6A 113(3) . . . . ?
C28A C29A C32A F4A 172(3) . . . . ?
C30A C29A C32A F4A -8(5) . . . . ?
C28A C29A C32A F5A 52(4) . . . . ?
C30A C29A C32A F5A -128(3) . . . . ?
C26A C25A N7A Ga1A 108(3) . . . . ?
C30A C25A N7A Ga1A -74(2) . . . . ?
C26A C25A N7A Yb1 -124(3) . . . . ?
C30A C25A N7A Yb1 54(3) . . . . ?
